data_7225681
loop_
_publ_author_name
'Sovago, Ioana'
'Thomas, Lynne H.'
'Adam, Martin S.'
'Capelli, Silvia C.'
'Wilson, Chick C.'
'Farrugia, Louis J.'

_publ_section_title
;
 High resolution X-ray and neutron diffraction studies on molecular
 complexes of chloranilic acid and lutidines
;
_journal_issue 30
_journal_name_full CrystEngComm
_journal_page_first 5697
_journal_paper_doi 10.1039/C6CE01065B
_journal_volume 18
_journal_year 2016
_chemical_compound_source commercial
_chemical_formula_moiety
;
C6 H Cl2 O4, C7 H10 N  
;
_chemical_formula_sum 'C13 H11 Cl2 N O4'
_chemical_formula_weight 316.13
_chemical_name_systematic
;
 ?
;
_space_group_crystal_system triclinic
_space_group_IT_number 2
_space_group_name_Hall '-P 1'
_space_group_name_H-M_alt 'P -1'
_symmetry_space_group_name_Hall '-P 1'
_symmetry_space_group_name_H-M 'P -1'
_atom_sites_solution_hydrogens geom
_atom_sites_solution_primary direct
_atom_sites_solution_secondary difmap
_audit_update_record
;
2016-05-04 deposited with the CCDC.
2016-06-13 downloaded from the CCDC.
;
_cell_angle_alpha 93.526(2)
_cell_angle_beta 104.359(2)
_cell_angle_gamma 110.821(2)
_cell_formula_units_Z 2
_cell_length_a 9.0071(3)
_cell_length_b 9.0326(3)
_cell_length_c 9.0768(3)
_cell_measurement_reflns_used 14002
_cell_measurement_temperature 100(2)
_cell_measurement_theta_max 50.52
_cell_measurement_theta_min 1
_cell_measurement_wavelength 0.71073
_cell_volume 659.48(4)
_computing_cell_refinement 'HKL Scalepack (Otwinowski & Minor 1997)'
_computing_data_collection 'Collect (Bruker AXS BV, 1997-2004)'
_computing_data_reduction 'HKL Denzo and Scalepack (Otwinowski & Minor 1997)'
_computing_molecular_graphics 'Ortep-3 for Windows (Farrugia, 1997)'
_computing_publication_material 'WinGX publication routines (Farrugia, 1999)'
_computing_structure_refinement 'SHELXL-97 (Sheldrick, 2008)'
_computing_structure_solution 'SHELXS-97 (Sheldrick, 2008)'
_diffrn_ambient_temperature 100(2)
_diffrn_detector 'CCD plate'
_diffrn_detector_area_resol_mean 9
_diffrn_measured_fraction_theta_full 0.988
_diffrn_measured_fraction_theta_max 0.988
_diffrn_measurement_device '95mm CCD camera on \k-goniostat'
_diffrn_measurement_device_type KappaCCD
_diffrn_measurement_method 'CCD rotation images, thick slices'
_diffrn_orient_matrix_type 'by Bruker AXS Collect from scalepack cell'
_diffrn_orient_matrix_UB_11 0.215013E-1
_diffrn_orient_matrix_UB_12 -0.1012639
_diffrn_orient_matrix_UB_13 -0.8928E-3
_diffrn_orient_matrix_UB_21 -0.595806E-1
_diffrn_orient_matrix_UB_22 -0.314661E-1
_diffrn_orient_matrix_UB_23 0.796033E-1
_diffrn_orient_matrix_UB_31 -0.1067006
_diffrn_orient_matrix_UB_32 -0.563804E-1
_diffrn_orient_matrix_UB_33 -0.834197E-1
_diffrn_radiation_monochromator graphite
_diffrn_radiation_probe x-ray
_diffrn_radiation_type MoK\a
_diffrn_radiation_wavelength 0.71073
_diffrn_reflns_av_R_equivalents 0.0311
_diffrn_reflns_av_unetI/netI 0.0295
_diffrn_reflns_limit_h_max 19
_diffrn_reflns_limit_h_min -19
_diffrn_reflns_limit_k_max 19
_diffrn_reflns_limit_k_min -19
_diffrn_reflns_limit_l_max 19
_diffrn_reflns_limit_l_min -19
_diffrn_reflns_number 62289
_diffrn_reflns_reduction_process
;
 Scaled and merged with Sortav
 R.H. Blessing, (1987) Cryst. Rev. 1, 3-58
 R.H. Blessing, (1989) J. Appl. Cryst. 22, 396-397
;
_diffrn_reflns_theta_full 50.52
_diffrn_reflns_theta_max 50.52
_diffrn_reflns_theta_min 2.35
_exptl_absorpt_coefficient_mu 0.504
_exptl_absorpt_correction_T_max 0.7496
_exptl_absorpt_correction_T_min 0.5290
_exptl_absorpt_correction_type multi-scan
_exptl_absorpt_process_details 'SADABS, Bruker(2001)'
_exptl_crystal_colour red
_exptl_crystal_density_diffrn 1.592
_exptl_crystal_density_method 'not measured'
_exptl_crystal_description prism
_exptl_crystal_F_000 324
_exptl_crystal_size_max 0.36
_exptl_crystal_size_mid 0.25
_exptl_crystal_size_min 0.20
_refine_diff_density_max 0.258
_refine_diff_density_min -0.216
_refine_diff_density_rms 0.041
_refine_ls_extinction_coef 0.024(7)
_refine_ls_extinction_expression
;
        Becker, P.J. & Coppens, P. (1974) Acta Cryst., A30, 129-153.
;
_refine_ls_extinction_method 'Becker-Coppens type 1 Lorentzian isotropic'
_refine_ls_goodness_of_fit_ref 1.088
_refine_ls_matrix_type full
_refine_ls_number_parameters 543
_refine_ls_number_reflns 11968
_refine_ls_number_restraints 0
_refine_ls_R_factor_all 0.029
_refine_ls_R_factor_gt 0.018
_refine_ls_shift/su_max 0
_refine_ls_structure_factor_coef F
_refine_ls_weighting_details
;
        calc w1 = 1/[s^2^(Fo)]
;
_refine_ls_weighting_scheme calc
_refine_ls_wR_factor_ref 0.02
_reflns_number_gt 11621
_reflns_number_total 14002
_reflns_threshold_expression >2\s(I)
_cod_data_source_file c6ce01065b3.cif
_cod_data_source_block 1_(2,6)_xd
_cod_depositor_comments 'Adding full bibliography for 7225667--7225698.cif.'
_cod_database_code 7225681

loop_
_space_group_symop_id
_space_group_symop_operation_xyz
1 +X,+Y,+Z
2 -X,-Y,-Z

loop_
_atom_local_axes_atom_label
_atom_local_axes_atom0
_atom_local_axes_ax1
_atom_local_axes_atom1
_atom_local_axes_atom2
_atom_local_axes_ax2
CL(1) C(111) Z CL(1) C(112) Y
CL(2) C(114) Z CL(2) C(115) Y
O(3) C(113) Z O(3) C(114) Y
O(2) C(112) Z O(2) H(125) Y
O(5) H(5) Z O(5) C(115) Y
O(6) C(116) Z O(6) H(5) Y
N(125) C(124) X N(125) C(126) Y
C(121) C(122) X C(121) C(126) Y
C(122) C(123) X C(122) C(121) Y
C(123) C(122) X C(123) C(124) Y
C(124) N(125) X C(124) C(123) Y
C(126) N(125) X C(126) C(121) Y
C(24) H(24A) Z C(24) H(24B) Y
C(26) H(26C) Z C(26) H(26B) Y
C(111) C(112) X C(111) C(116) Y
C(112) C(116) X C(112) C(111) Y
C(113) C(112) X C(113) C(114) Y
C(114) C(115) X C(114) C(113) Y
C(115) C(116) X C(115) C(114) Y
C(116) C(115) X C(116) C(111) Y
H(121) C(121) Z H(121) C(126) Y
H(122) C(122) Z H(122) C(121) Y
H(123) C(123) Z H(123) C(124) Y
H(125) N(125) Z H(125) O(2) Y
H(24A) C(24) Z H(24A) H(24B) Y
H(24B) C(24) Z H(24B) H(24A) Y
H(24C) C(24) Z H(24C) H(24B) Y
H(26A) C(26) Z H(26A) H(26B) Y
H(26B) C(26) Z H(26B) H(26C) Y
H(26C) C(26) Z H(26C) H(26B) Y
H(5) O(5) Z H(5) C(115) Y

loop_
_atom_rho_multipole_atom_label
_atom_rho_multipole_coeff_Pv
_atom_rho_multipole_coeff_P00
_atom_rho_multipole_coeff_P11
_atom_rho_multipole_coeff_P1-1
_atom_rho_multipole_coeff_P10
_atom_rho_multipole_coeff_P20
_atom_rho_multipole_coeff_P21
_atom_rho_multipole_coeff_P2-1
_atom_rho_multipole_coeff_P22
_atom_rho_multipole_coeff_P2-2
_atom_rho_multipole_coeff_P30
_atom_rho_multipole_coeff_P31
_atom_rho_multipole_coeff_P3-1
_atom_rho_multipole_coeff_P32
_atom_rho_multipole_coeff_P3-2
_atom_rho_multipole_coeff_P33
_atom_rho_multipole_coeff_P3-3
_atom_rho_multipole_coeff_P40
_atom_rho_multipole_coeff_P41
_atom_rho_multipole_coeff_P4-1
_atom_rho_multipole_coeff_P42
_atom_rho_multipole_coeff_P4-2
_atom_rho_multipole_coeff_P43
_atom_rho_multipole_coeff_P4-3
_atom_rho_multipole_coeff_P44
_atom_rho_multipole_coeff_P4-4
_atom_rho_multipole_kappa
_atom_rho_multipole_kappa_prime0
_atom_rho_multipole_kappa_prime1
_atom_rho_multipole_kappa_prime2
_atom_rho_multipole_kappa_prime3
_atom_rho_multipole_kappa_prime4
Cl(1) 7.20(2) 0 0.005(9) -0.017(9) -0.017(9) -0.175(13) 0.066(12) -0.069(13) -0.039(12) 0.011(12) 0.092(8) -0.013(8) -0.015(8) -0.005(7) 0.004(7) 0.006(7) 0.004(7) 0.051(12) 0.015(10) -0.006(10) 0.031(11) 0.008(11) -0.013(11) -0.012(10) -0.021(10) -0.009(10) 1.005075 1 1 1 1 1
Cl(2) 7.20(2) 0 0.048(10) -0.014(9) -0.008(10) -0.143(13) -0.052(12) -0.063(12) -0.042(13) 0.003(12) 0.081(8) -0.002(8) 0.018(8) 0.035(8) 0.020(8) -0.048(8) 0.030(8) 0.043(12) -0.005(11) 0.006(11) 0.033(11) 0.004(12) 0.012(11) -0.018(11) -0.005(11) 0.021(11) 1.005075 1 1 1 1 1
O(3) 6.095(14) 0 0.022(8) 0.016(8) -0.064(8) 0.007(9) -0.009(8) 0.003(8) -0.126(8) 0.012(8) 0.014(8) -0.001(8) -0.018(8) 0.015(7) -0.009(7) 0.016(7) -0.007(7) 0 0 0 0 0 0 0 0 0 0.99506 0.963494 0.963494 0.963494 0.963494 0.963494
O(2) 6.129(13) 0 0.018(7) 0.014(7) -0.054(8) -0.011(8) -0.001(7) 0.006(7) -0.030(7) -0.092(7) 0.024(7) -0.007(7) 0.000(7) 0.017(7) 0.013(7) -0.006(6) 0.012(6) 0 0 0 0 0 0 0 0 0 0.99506 0.963494 0.963494 0.963494 0.963494 0.963494
O(5) 6.062(17) 0 -0.009(7) -0.071(7) -0.062(9) -0.020(9) 0.016(8) 0.012(8) 0.019(8) 0.009(7) 0.069(8) -0.017(7) -0.012(7) 0.033(7) 0.007(7) -0.002(7) -0.013(6) 0 0 0 0 0 0 0 0 0 0.996698 1.005727 1.005727 1.005727 1.005727 1.005727
O(6) 6.087(14) 0 -0.002(8) 0.022(8) -0.065(8) -0.011(9) -0.017(8) -0.004(8) -0.105(8) -0.034(8) 0.020(8) -0.005(7) 0.000(7) 0.008(7) 0.010(7) -0.004(7) 0.009(7) 0 0 0 0 0 0 0 0 0 0.99506 0.963494 0.963494 0.963494 0.963494 0.963494
N(125) 5.03(2) 0 -0.001(8) -0.022(9) -0.017(7) -0.094(8) 0.014(8) -0.015(7) -0.003(8) 0.023(8) 0.007(8) 0.002(8) 0.018(8) -0.002(8) -0.002(8) 0.200(8) 0.015(9) 0 0 0 0 0 0 0 0 0 0.997805 0.960413 0.960413 0.960413 0.960413 0.960413
C(121) 4.06(3) 0 0.025(12) 0.003(11) -0.015(10) -0.157(10) -0.018(10) -0.017(9) 0.003(10) -0.007(10) -0.020(12) 0.011(11) 0.045(10) -0.009(11) -0.001(11) 0.239(11) -0.020(12) 0 0 0 0 0 0 0 0 0 1.001522 0.983311 0.983311 0.983311 0.983311 0.983311
C(122) 4.03(3) 0 -0.001(11) 0.043(11) -0.007(11) -0.220(11) -0.001(10) 0.001(10) 0.001(11) 0.002(11) 0.011(12) 0.029(12) -0.005(11) 0.001(11) 0.005(11) 0.243(11) -0.010(12) 0 0 0 0 0 0 0 0 0 1.001522 0.983311 0.983311 0.983311 0.983311 0.983311
C(123) 4.11(3) 0 0.013(11) 0.007(11) -0.017(10) -0.181(10) -0.025(10) -0.008(9) -0.004(10) 0.004(10) -0.010(11) 0.009(11) 0.017(10) 0.006(11) 0.008(11) 0.256(11) 0.008(11) 0 0 0 0 0 0 0 0 0 1.001522 0.983311 0.983311 0.983311 0.983311 0.983311
C(124) 4.01(2) 0 -0.060(10) 0.029(10) -0.014(9) -0.193(9) 0.017(9) 0.005(9) -0.045(10) -0.021(9) 0.004(11) -0.012(10) 0.023(10) 0.010(10) 0.004(10) 0.283(11) 0.012(11) 0 0 0 0 0 0 0 0 0 1.001522 0.983311 0.983311 0.983311 0.983311 0.983311
C(126) 4.04(2) 0 -0.050(10) 0.037(10) 0.004(9) -0.205(10) 0.017(9) 0.003(9) -0.059(10) -0.037(10) -0.003(11) -0.003(10) 0.008(10) -0.002(10) -0.012(10) 0.285(11) -0.001(12) 0 0 0 0 0 0 0 0 0 1.001522 0.983311 0.983311 0.983311 0.983311 0.983311
C(24) 4.22(4) 0 0.056(11) 0.029(10) 0.042(10) 0.005(10) -0.016(10) 0.001(10) -0.020(9) -0.061(10) 0.179(13) -0.017(12) 0.002(10) -0.017(10) -0.045(11) 0.054(10) -0.207(11) 0 0 0 0 0 0 0 0 0 0.993316 0.946598 0.946598 0.946598 0.946598 0.946598
C(26) 4.27(4) 0 0.087(12) 0.039(11) 0.031(10) -0.035(10) -0.003(10) -0.041(10) -0.015(10) -0.036(10) 0.144(12) 0.042(12) -0.019(11) -0.045(11) -0.115(11) -0.022(11) -0.193(11) 0 0 0 0 0 0 0 0 0 0.993316 0.946598 0.946598 0.946598 0.946598 0.946598
C(111) 4.14(2) 0 0.036(10) 0.057(10) 0.004(9) -0.079(9) -0.003(9) 0.025(9) 0.038(9) -0.060(10) -0.018(10) 0.017(10) 0.037(10) -0.024(10) -0.009(10) 0.236(11) 0.038(12) 0 0 0 0 0 0 0 0 0 0.999535 0.975545 0.975545 0.975545 0.975545 0.975545
C(112) 4.07(2) 0 -0.028(10) 0.048(10) 0.008(9) -0.241(9) 0.008(9) -0.041(9) 0.072(10) -0.045(10) 0.002(11) 0.019(10) 0.006(9) 0.009(10) 0.019(10) -0.053(12) 0.289(11) 0 0 0 0 0 0 0 0 0 0.999535 0.975545 0.975545 0.975545 0.975545 0.975545
C(113) 4.06(2) 0 -0.041(10) -0.065(10) -0.001(9) -0.276(9) -0.003(9) 0.012(9) -0.084(10) 0.064(10) -0.001(11) -0.002(10) 0.004(10) -0.008(10) -0.002(11) 0.308(12) -0.007(12) 0 0 0 0 0 0 0 0 0 0.999535 0.975545 0.975545 0.975545 0.975545 0.975545
C(114) 4.14(2) 0 0.050(11) 0.037(10) 0.015(9) -0.098(9) 0.005(9) -0.022(9) 0.048(10) -0.054(10) 0.005(11) 0.030(10) 0.025(10) -0.003(11) 0.013(11) 0.225(11) 0.009(12) 0 0 0 0 0 0 0 0 0 0.999535 0.975545 0.975545 0.975545 0.975545 0.975545
C(115) 4.05(2) 0 -0.009(10) 0.061(11) -0.005(9) -0.197(9) -0.019(9) -0.010(9) -0.029(10) -0.041(10) -0.002(11) -0.002(10) 0.051(10) 0.002(11) 0.006(11) 0.286(12) 0.082(12) 0 0 0 0 0 0 0 0 0 0.999535 0.975545 0.975545 0.975545 0.975545 0.975545
C(116) 4.00(2) 0 -0.054(11) -0.054(10) -0.013(9) -0.248(10) 0.002(9) 0.000(9) -0.087(10) 0.019(10) -0.030(10) -0.025(10) 0.022(10) 0.009(11) -0.020(11) 0.303(12) 0.000(12) 0 0 0 0 0 0 0 0 0 0.999535 0.975545 0.975545 0.975545 0.975545 0.975545
H(121) 0.847(10) 0 0.010(7) -0.012(6) 0.151(8) 0.073(10) 0 0 0 0 0 0 0 0 0 0 0 0 0 0 0 0 0 0 0 0 1.189477 1.189477 1.189477 1.189477 1.189477 1.189477
H(122) 0.847(10) 0 0.010(7) -0.012(6) 0.151(8) 0.073(10) 0 0 0 0 0 0 0 0 0 0 0 0 0 0 0 0 0 0 0 0 1.189477 1.189477 1.189477 1.189477 1.189477 1.189477
H(123) 0.847(10) 0 0.010(7) -0.012(6) 0.151(8) 0.073(10) 0 0 0 0 0 0 0 0 0 0 0 0 0 0 0 0 0 0 0 0 1.189477 1.189477 1.189477 1.189477 1.189477 1.189477
H(125) 0.746(14) 0 0.009(10) -0.025(10) 0.147(11) 0.160(17) 0 0 0 0 0 0 0 0 0 0 0 0 0 0 0 0 0 0 0 0 1.189477 1.189477 1.189477 1.189477 1.189477 1.189477
H(24A) 0.862(11) 0 0.019(7) 0.011(7) 0.132(8) 0.021(11) 0 0 0 0 0 0 0 0 0 0 0 0 0 0 0 0 0 0 0 0 1.170307 1.170307 1.170307 1.170307 1.170307 1.170307
H(24B) 0.862(11) 0 0.019(7) 0.011(7) 0.132(8) 0.021(11) 0 0 0 0 0 0 0 0 0 0 0 0 0 0 0 0 0 0 0 0 1.170307 1.170307 1.170307 1.170307 1.170307 1.170307
H(24C) 0.862(11) 0 0.019(7) 0.011(7) 0.132(8) 0.021(11) 0 0 0 0 0 0 0 0 0 0 0 0 0 0 0 0 0 0 0 0 1.170307 1.170307 1.170307 1.170307 1.170307 1.170307
H(26A) 0.786(11) 0 -0.006(7) -0.041(7) 0.137(8) 0.014(10) 0 0 0 0 0 0 0 0 0 0 0 0 0 0 0 0 0 0 0 0 1.170307 1.170307 1.170307 1.170307 1.170307 1.170307
H(26B) 0.786(11) 0 -0.006(7) -0.041(7) 0.137(8) 0.014(10) 0 0 0 0 0 0 0 0 0 0 0 0 0 0 0 0 0 0 0 0 1.170307 1.170307 1.170307 1.170307 1.170307 1.170307
H(26C) 0.786(11) 0 -0.006(7) -0.041(7) 0.137(8) 0.014(10) 0 0 0 0 0 0 0 0 0 0 0 0 0 0 0 0 0 0 0 0 1.170307 1.170307 1.170307 1.170307 1.170307 1.170307
H(5) 0.759(15) 0 0.026(10) 0.028(10) 0.213(13) 0.103(18) 0 0 0 0 0 0 0 0 0 0 0 0 0 0 0 0 0 0 0 0 1.191563 1.191563 1.191563 1.191563 1.191563 1.191563

loop_
_atom_site_label
_atom_site_type_symbol
_atom_site_fract_x
_atom_site_fract_y
_atom_site_fract_z
_atom_site_U_iso_or_equiv
_atom_site_adp_type
_atom_site_occupancy
_atom_site_symmetry_multiplicity
Cl(1) Cl 0.059860(8) 0.848554(7) 0.416495(7) 0.014 Uani 1 2
Cl(2) Cl 0.292218(10) 0.262255(8) 0.419767(8) 0.019 Uani 1 2
O(3) O 0.33002(4) 0.49423(4) 0.68737(3) 0.017 Uani 1 2
O(2) O 0.20902(3) 0.72761(3) 0.69116(3) 0.013 Uani 1 2
O(5) O 0.11144(4) 0.36110(3) 0.14771(3) 0.015 Uani 1 2
O(6) O 0.02747(4) 0.61452(3) 0.14778(3) 0.016 Uani 1 2
N(125) N 0.50653(3) 0.82725(3) 0.89761(3) 0.011 Uani 1 2
C(121) C 0.77605(3) 1.02777(3) 0.95661(4) 0.016 Uani 1 2
C(122) C 0.81936(3) 0.97050(4) 1.09371(4) 0.018 Uani 1 2
C(123) C 0.70309(3) 0.83871(4) 1.12959(3) 0.016 Uani 1 2
C(124) C 0.54328(3) 0.76740(3) 1.02871(3) 0.012 Uani 1 2
C(126) C 0.61596(3) 0.95312(3) 0.85733(3) 0.012 Uani 1 2
C(24) C 0.40605(3) 0.63070(3) 1.05751(3) 0.016 Uani 1 2
C(26) C 0.55610(4) 1.00414(4) 0.70725(3) 0.016 Uani 1 2
C(111) C 0.11498(3) 0.68335(3) 0.41979(3) 0.011 Uani 1 2
C(112) C 0.18856(3) 0.65128(3) 0.56269(2) 0.01 Uani 1 2
C(113) C 0.25394(3) 0.51443(3) 0.56358(3) 0.011 Uani 1 2
C(114) C 0.22375(3) 0.41755(3) 0.41711(3) 0.012 Uani 1 2
C(115) C 0.14263(3) 0.44831(3) 0.28261(3) 0.012 Uani 1 2
C(116) C 0.08894(3) 0.58932(3) 0.27810(3) 0.011 Uani 1 2
H(121) H 0.861867 1.131895 0.925721 0.033 Uani 1 2
H(122) H 0.945003 1.028303 1.171827 0.035 Uani 1 2
H(123) H 0.729624 0.78848 1.234435 0.033 Uani 1 2
H(125) H 0.384012 0.773918 0.819443 0.026 Uani 1 2
H(24A) H 0.351172 0.529621 0.963385 0.035 Uani 1 2
H(24B) H 0.310876 0.670768 1.076481 0.035 Uani 1 2
H(24C) H 0.451359 0.590538 1.163237 0.037 Uani 1 2
H(26A) H 0.523615 0.909509 0.611102 0.034 Uani 1 2
H(26B) H 0.444069 1.026528 0.701342 0.034 Uani 1 2
H(26C) H 0.645925 1.11877 0.699563 0.037 Uani 1 2
H(5) H 0.055674 0.404258 0.063311 0.028 Uani 1 2

loop_
_atom_site_aniso_label
_atom_site_aniso_U_11
_atom_site_aniso_U_22
_atom_site_aniso_U_33
_atom_site_aniso_U_23
_atom_site_aniso_U_13
_atom_site_aniso_U_12
Cl(1) 0.01690(2) 0.012146(19) 0.01490(2) 0.003006(14) 0.002845(16) 0.007321(16)
Cl(2) 0.02654(3) 0.01694(2) 0.01993(3) 0.003588(19) 0.00791(2) 0.01401(2)
O(3) 0.02055(10) 0.01871(9) 0.01162(8) 0.00288(7) 0.00002(7) 0.01105(8)
O(2) 0.01426(8) 0.01530(8) 0.00951(7) -0.00079(6) 0.00086(6) 0.00659(7)
O(5) 0.02117(10) 0.01347(8) 0.01043(7) 0.00001(6) 0.00449(7) 0.00568(8)
O(6) 0.02199(10) 0.01674(9) 0.00880(7) 0.00305(6) 0.00194(7) 0.00781(8)
N(125) 0.01092(7) 0.01225(7) 0.00985(6) 0.00174(5) 0.00205(5) 0.00350(6)
C(121) 0.01235(8) 0.01470(8) 0.01750(9) 0.00300(7) 0.00300(7) 0.00239(7)
C(122) 0.01178(8) 0.01878(10) 0.01804(10) 0.00347(8) -0.00038(7) 0.00255(8)
C(123) 0.01279(8) 0.01839(9) 0.01395(8) 0.00407(7) 0.00010(7) 0.00446(7)
C(124) 0.01147(7) 0.01322(7) 0.01102(7) 0.00256(6) 0.00227(6) 0.00415(6)
C(126) 0.01246(7) 0.01239(7) 0.01202(7) 0.00239(6) 0.00367(6) 0.00413(6)
C(24) 0.01498(8) 0.01580(9) 0.01565(9) 0.00511(7) 0.00501(7) 0.00446(7)
C(26) 0.01854(9) 0.01725(9) 0.01408(8) 0.00555(7) 0.00613(7) 0.00770(8)
C(111) 0.01292(7) 0.01010(6) 0.00927(6) 0.00171(5) 0.00191(5) 0.00444(6)
C(112) 0.01077(7) 0.01069(6) 0.00864(6) 0.00090(5) 0.00140(5) 0.00372(5)
C(113) 0.01252(7) 0.01167(7) 0.00974(7) 0.00200(5) 0.00165(6) 0.00509(6)
C(114) 0.01536(8) 0.01170(7) 0.01124(7) 0.00191(6) 0.00365(6) 0.00640(6)
C(115) 0.01410(7) 0.01064(7) 0.00964(7) 0.00120(5) 0.00349(6) 0.00357(6)
C(116) 0.01317(7) 0.01081(7) 0.00846(6) 0.00193(5) 0.00230(5) 0.00332(6)
H(121) 0.025192 0.031635 0.032874 0.011193 0.007533 0.000366
H(122) 0.019814 0.040472 0.030661 0.007555 -0.001944 0.00231
H(123) 0.029682 0.037482 0.024823 0.013425 0.001206 0.008421
H(125) 0.019135 0.027799 0.023582 0.005937 0.001074 0.005032
H(24A) 0.039278 0.027735 0.026711 -0.003502 0.008562 0.003053
H(24B) 0.029936 0.034285 0.046272 0.008576 0.017479 0.014241
H(24C) 0.034104 0.042283 0.026395 0.016894 -0.000043 0.008388
H(26A) 0.047369 0.028348 0.024449 -0.000778 0.006415 0.01603
H(26B) 0.030577 0.046304 0.035038 0.01268 0.012056 0.023191
H(26C) 0.032579 0.027263 0.036724 0.011164 0.005763 -0.002089
H(5) 0.037798 0.027082 0.019346 0.004979 0.00751 0.013909

loop_
_geom_angle_atom_site_label_1
_geom_angle_atom_site_label_2
_geom_angle_atom_site_label_3
_geom_angle
_geom_angle_site_symmetry_1
_geom_angle_site_symmetry_2
_geom_angle_site_symmetry_3
_geom_angle_publ_flag
C(115) O(5) H(5) 110.44(3) 1_555 1_555 1_555 yes
C(124) N(125) C(126) 124.03(2) 1_555 1_555 1_555 yes
C(124) N(125) H(125) 119.34(2) 1_555 1_555 1_555 yes
C(126) N(125) H(125) 116.63(2) 1_555 1_555 1_555 yes
C(122) C(121) C(126) 119.33(2) 1_555 1_555 1_555 yes
C(122) C(121) H(121) 122.42(3) 1_555 1_555 1_555 yes
C(126) C(121) H(121) 118.22(3) 1_555 1_555 1_555 yes
C(121) C(122) C(123) 120.10(2) 1_555 1_555 1_555 yes
C(121) C(122) H(122) 119.64(3) 1_555 1_555 1_555 yes
C(123) C(122) H(122) 120.25(3) 1_555 1_555 1_555 yes
C(122) C(123) C(124) 119.28(2) 1_555 1_555 1_555 yes
C(122) C(123) H(123) 123.46(2) 1_555 1_555 1_555 yes
C(124) C(123) H(123) 117.25(3) 1_555 1_555 1_555 yes
N(125) C(124) C(123) 118.62(2) 1_555 1_555 1_555 yes
N(125) C(124) C(24) 117.05(2) 1_555 1_555 1_555 yes
C(123) C(124) C(24) 124.31(2) 1_555 1_555 1_555 yes
N(125) C(126) C(121) 118.63(2) 1_555 1_555 1_555 yes
N(125) C(126) C(26) 117.50(2) 1_555 1_555 1_555 yes
C(121) C(126) C(26) 123.87(2) 1_555 1_555 1_555 yes
C(124) C(24) H(24A) 112.30(2) 1_555 1_555 1_555 yes
C(124) C(24) H(24B) 110.01(2) 1_555 1_555 1_555 yes
C(124) C(24) H(24C) 110.25(2) 1_555 1_555 1_555 yes
H(24A) C(24) H(24B) 109.80(2) 1_555 1_555 1_555 yes
H(24A) C(24) H(24C) 108.98(2) 1_555 1_555 1_555 yes
H(24B) C(24) H(24C) 105.26(2) 1_555 1_555 1_555 yes
C(126) C(26) H(26A) 110.64(2) 1_555 1_555 1_555 yes
C(126) C(26) H(26B) 111.02(2) 1_555 1_555 1_555 yes
C(126) C(26) H(26C) 109.97(2) 1_555 1_555 1_555 yes
H(26A) C(26) H(26B) 106.25(3) 1_555 1_555 1_555 yes
H(26A) C(26) H(26C) 114.35(2) 1_555 1_555 1_555 yes
H(26B) C(26) H(26C) 104.39(2) 1_555 1_555 1_555 yes
CL(1) C(111) C(112) 118.505(17) 1_555 1_555 1_555 yes
CL(1) C(111) C(116) 118.810(17) 1_555 1_555 1_555 yes
C(112) C(111) C(116) 122.65(2) 1_555 1_555 1_555 yes
O(2) C(112) C(111) 124.94(2) 1_555 1_555 1_555 yes
O(3) C(113) C(114) 123.32(3) 1_555 1_555 1_555 yes
CL(2) C(114) C(113) 118.017(18) 1_555 1_555 1_555 yes
CL(2) C(114) C(115) 121.171(19) 1_555 1_555 1_555 yes
C(113) C(114) C(115) 120.81(2) 1_555 1_555 1_555 yes
O(5) C(115) C(114) 122.25(3) 1_555 1_555 1_555 yes
O(5) C(115) C(116) 116.09(2) 1_555 1_555 1_555 yes
C(114) C(115) C(116) 121.62(2) 1_555 1_555 1_555 yes
O(6) C(116) C(111) 125.30(3) 1_555 1_555 1_555 yes
O(6) C(116) C(115) 116.47(2) 1_555 1_555 1_555 yes
C(111) C(116) C(115) 118.22(2) 1_555 1_555 1_555 yes

loop_
_geom_bond_atom_site_label_1
_geom_bond_atom_site_label_2
_geom_bond_distance
_geom_bond_site_symmetry_1
_geom_bond_site_symmetry_2
_geom_bond_publ_flag
CL(1) C(111) 1.7318(2) 1_555 1_555 yes
CL(2) C(114) 1.7205(2) 1_555 1_555 yes
O(3) C(113) 1.2238(3) 1_555 1_555 yes
O(2) C(112) 1.2543(3) 1_555 1_555 yes
O(5) C(115) 1.3237(3) 1_555 1_555 yes
O(5) H(5) 0.9880(3) 1_555 1_555 yes
O(6) C(116) 1.2472(3) 1_555 1_555 yes
N(125) C(124) 1.3523(3) 1_555 1_555 yes
N(125) C(126) 1.3532(3) 1_555 1_555 yes
N(125) H(125) 1.0700(2) 1_555 1_555 yes
C(121) C(122) 1.3965(4) 1_555 1_555 yes
C(121) C(126) 1.3913(4) 1_555 1_555 yes
C(121) H(121) 1.0880(3) 1_555 1_555 yes
C(122) C(123) 1.3966(4) 1_555 1_555 yes
C(122) H(122) 1.0920(3) 1_555 1_555 yes
C(123) C(124) 1.3928(3) 1_555 1_555 yes
C(123) H(123) 1.0890(3) 1_555 1_555 yes
C(124) C(24) 1.4953(3) 1_555 1_555 yes
C(126) C(26) 1.4995(4) 1_555 1_555 yes
C(24) H(24A) 1.0870(3) 1_555 1_555 yes
C(24) H(24B) 1.0870(3) 1_555 1_555 yes
C(24) H(24C) 1.0830(3) 1_555 1_555 yes
C(26) H(26A) 1.0870(3) 1_555 1_555 yes
C(26) H(26B) 1.0870(3) 1_555 1_555 yes
C(26) H(26C) 1.0830(3) 1_555 1_555 yes
C(111) C(112) 1.4007(3) 1_555 1_555 yes
C(111) C(116) 1.4158(3) 1_555 1_555 yes
C(113) C(114) 1.4545(3) 1_555 1_555 yes
C(114) C(115) 1.3583(3) 1_555 1_555 yes
C(115) C(116) 1.5141(3) 1_555 1_555 yes

loop_
_geom_torsion_atom_site_label_1
_geom_torsion_atom_site_label_2
_geom_torsion_atom_site_label_3
_geom_torsion_atom_site_label_4
_geom_torsion
_geom_torsion_site_symmetry_1
_geom_torsion_site_symmetry_2
_geom_torsion_site_symmetry_3
_geom_torsion_site_symmetry_4
_geom_torsion_publ_flag
H(5) O(5) C(115) C(114) -177.75(4) 1_555 1_555 1_555 1_555 yes
H(5) O(5) C(115) C(116) -0.23(2) 1_555 1_555 1_555 1_555 yes
C(124) N(125) C(126) C(121) -0.72(2) 1_555 1_555 1_555 1_555 yes
C(126) N(125) C(124) C(123) 0.09(2) 1_555 1_555 1_555 1_555 yes
C(126) N(125) C(124) C(24) 178.28(4) 1_555 1_555 1_555 1_555 yes
C(124) N(125) C(126) C(26) 179.50(4) 1_555 1_555 1_555 1_555 yes
H(125) N(125) C(124) C(123) -179.68(4) 1_555 1_555 1_555 1_555 yes
H(125) N(125) C(124) C(24) -1.50(2) 1_555 1_555 1_555 1_555 yes
H(125) N(125) C(126) C(121) 179.06(4) 1_555 1_555 1_555 1_555 yes
H(125) N(125) C(126) C(26) -0.72(2) 1_555 1_555 1_555 1_555 yes
C(122) C(121) C(126) N(125) 0.38(3) 1_555 1_555 1_555 1_555 yes
C(126) C(121) C(122) C(123) 0.55(3) 1_555 1_555 1_555 1_555 yes
C(122) C(121) C(126) C(26) -179.86(4) 1_555 1_555 1_555 1_555 yes
C(126) C(121) C(122) H(122) 179.73(4) 1_555 1_555 1_555 1_555 yes
H(121) C(121) C(122) C(123) 178.41(5) 1_555 1_555 1_555 1_555 yes
H(121) C(121) C(122) H(122) -2.41(3) 1_555 1_555 1_555 1_555 yes
H(121) C(121) C(126) N(125) -177.57(4) 1_555 1_555 1_555 1_555 yes
H(121) C(121) C(126) C(26) 2.19(2) 1_555 1_555 1_555 1_555 yes
C(121) C(122) C(123) C(124) -1.18(3) 1_555 1_555 1_555 1_555 yes
C(121) C(122) C(123) H(123) 179.83(5) 1_555 1_555 1_555 1_555 yes
H(122) C(122) C(123) C(124) 179.65(5) 1_555 1_555 1_555 1_555 yes
H(122) C(122) C(123) H(123) 0.65(3) 1_555 1_555 1_555 1_555 yes
C(122) C(123) C(124) N(125) 0.86(3) 1_555 1_555 1_555 1_555 yes
C(122) C(123) C(124) C(24) -177.18(4) 1_555 1_555 1_555 1_555 yes
H(123) C(123) C(124) N(125) 179.92(4) 1_555 1_555 1_555 1_555 yes
H(123) C(123) C(124) C(24) 1.88(2) 1_555 1_555 1_555 1_555 yes
N(125) C(124) C(24) H(24A) 56.22(3) 1_555 1_555 1_555 1_555 yes
N(125) C(124) C(24) H(24B) -66.40(3) 1_555 1_555 1_555 1_555 yes
N(125) C(124) C(24) H(24C) 177.95(3) 1_555 1_555 1_555 1_555 yes
C(123) C(124) C(24) H(24A) -125.71(4) 1_555 1_555 1_555 1_555 yes
C(123) C(124) C(24) H(24B) 111.68(3) 1_555 1_555 1_555 1_555 yes
C(123) C(124) C(24) H(24C) -3.98(2) 1_555 1_555 1_555 1_555 yes
N(125) C(126) C(26) H(26A) -64.06(3) 1_555 1_555 1_555 1_555 yes
N(125) C(126) C(26) H(26B) 53.65(3) 1_555 1_555 1_555 1_555 yes
N(125) C(126) C(26) H(26C) 168.67(3) 1_555 1_555 1_555 1_555 yes
C(121) C(126) C(26) H(26A) 116.18(4) 1_555 1_555 1_555 1_555 yes
C(121) C(126) C(26) H(26B) -126.11(4) 1_555 1_555 1_555 1_555 yes
C(121) C(126) C(26) H(26C) -11.10(2) 1_555 1_555 1_555 1_555 yes
CL(1) C(111) C(112) O(2) 4.68(2) 1_555 1_555 1_555 1_555 yes
CL(1) C(111) C(116) O(6) -0.47(2) 1_555 1_555 1_555 1_555 yes
CL(1) C(111) C(116) C(115) 178.14(3) 1_555 1_555 1_555 1_555 yes
C(116) C(111) C(112) O(2) -177.43(4) 1_555 1_555 1_555 1_555 yes
C(112) C(111) C(116) O(6) -178.35(4) 1_555 1_555 1_555 1_555 yes
C(112) C(111) C(116) C(115) 0.25(2) 1_555 1_555 1_555 1_555 yes
O(3) C(113) C(114) CL(2) 2.47(2) 1_555 1_555 1_555 1_555 yes
O(3) C(113) C(114) C(115) -178.08(4) 1_555 1_555 1_555 1_555 yes
CL(2) C(114) C(115) O(5) 0.30(2) 1_555 1_555 1_555 1_555 yes
CL(2) C(114) C(115) C(116) -177.09(3) 1_555 1_555 1_555 1_555 yes
C(113) C(114) C(115) O(5) -179.13(4) 1_555 1_555 1_555 1_555 yes
C(113) C(114) C(115) C(116) 3.48(2) 1_555 1_555 1_555 1_555 yes
O(5) C(115) C(116) O(6) -3.18(3) 1_555 1_555 1_555 1_555 yes
O(5) C(115) C(116) C(111) 178.10(3) 1_555 1_555 1_555 1_555 yes
C(114) C(115) C(116) O(6) 174.37(4) 1_555 1_555 1_555 1_555 yes
C(114) C(115) C(116) C(111) -4.36(2) 1_555 1_555 1_555 1_555 yes
